data_7706178
loop_
_publ_author_name
'Kobayashi, Ryo'
'Ishida, Shintaro'
'Iwamoto, Takeaki'

_publ_section_title
;
 Cleavage of C-O and C-H bonds in ethers by a genuine Si[double bond,
 length as m-dash]O bond.
;
_journal_issue 4
_journal_name_full 'Dalton transactions (Cambridge, England : 2003)'
_journal_page_first 1413
_journal_page_last 1421
_journal_paper_doi 10.1039/d0dt04240d
_journal_volume 50
_journal_year 2021
_chemical_formula_moiety 'C70 H108 O6 Si, C6H6, 0.5(C6H6), 0.5(C6H6)'
_chemical_formula_sum 'C82 H120 O6 Si'
_chemical_formula_weight 1229.86
_chemical_properties_physical Air-sensitive,Moisture-sensitive,Oxygen-sensitive
_space_group_crystal_system triclinic
_space_group_IT_number 2
_space_group_name_Hall '-P 1'
_space_group_name_H-M_alt 'P -1'
_atom_sites_solution_hydrogens geom
_audit_creation_method SHELXL-2014/7
_audit_update_record
;
2020-10-12 deposited with the CCDC.	2020-12-21 downloaded from the CCDC.
;
_cell_angle_alpha 109.526(5)
_cell_angle_beta 101.604(4)
_cell_angle_gamma 98.201(4)
_cell_formula_units_Z 2
_cell_length_a 14.2558(14)
_cell_length_b 16.0358(16)
_cell_length_c 18.3169(19)
_cell_measurement_reflns_used 9695
_cell_measurement_temperature 100(2)
_cell_measurement_theta_max 70.28
_cell_measurement_theta_min 3.00
_cell_volume 3764.6(7)
_computing_cell_refinement 'Bruker SAINT'
_computing_data_collection 'Bruker APEX2'
_computing_data_reduction 'Bruker SAINT'
_computing_molecular_graphics 'Bruker SHELXTL'
_computing_publication_material 'Bruker SHELXTL'
_computing_structure_refinement 'SHELXL-2014 (Sheldrick 2014)'
_computing_structure_solution 'SHELXS-97 (Sheldrick 2008)'
_diffrn_ambient_temperature 100(2)
_diffrn_measured_fraction_theta_full 0.972
_diffrn_measured_fraction_theta_max 0.971
_diffrn_measurement_device_type 'Bruker D8 goniometer with CCD area detector'
_diffrn_measurement_method 'phi and omega scans'
_diffrn_radiation_type CuK\a
_diffrn_radiation_wavelength 1.54178
_diffrn_reflns_av_R_equivalents 0.0306
_diffrn_reflns_av_unetI/netI 0.0330
_diffrn_reflns_Laue_measured_fraction_full 0.972
_diffrn_reflns_Laue_measured_fraction_max 0.971
_diffrn_reflns_limit_h_max 17
_diffrn_reflns_limit_h_min -17
_diffrn_reflns_limit_k_max 19
_diffrn_reflns_limit_k_min -19
_diffrn_reflns_limit_l_max 22
_diffrn_reflns_limit_l_min -20
_diffrn_reflns_number 61954
_diffrn_reflns_point_group_measured_fraction_full 0.972
_diffrn_reflns_point_group_measured_fraction_max 0.971
_diffrn_reflns_theta_full 67.679
_diffrn_reflns_theta_max 68.000
_diffrn_reflns_theta_min 2.656
_diffrn_source 'Bruker TXS fine-focus rotating anode'
_diffrn_source_type 'Bruker Turbo X-ray Source'
_exptl_absorpt_coefficient_mu 0.651
_exptl_absorpt_correction_T_max 0.7533
_exptl_absorpt_correction_T_min 0.6738
_exptl_absorpt_correction_type empirical
_exptl_absorpt_process_details 'SADABS Sheldrick 1996'
_exptl_crystal_colour colorless
_exptl_crystal_density_diffrn 1.085
_exptl_crystal_description plate
_exptl_crystal_F_000 1348
_exptl_crystal_recrystallization_method 'Re-crystallisation from solvent: benzene'
_exptl_crystal_size_max 0.100
_exptl_crystal_size_mid 0.100
_exptl_crystal_size_min 0.050
_refine_diff_density_max 0.681
_refine_diff_density_min -0.338
_refine_diff_density_rms 0.066
_refine_ls_extinction_method none
_refine_ls_goodness_of_fit_ref 1.056
_refine_ls_hydrogen_treatment constr
_refine_ls_matrix_type full
_refine_ls_number_parameters 1045
_refine_ls_number_reflns 13316
_refine_ls_number_restraints 842
_refine_ls_restrained_S_all 1.138
_refine_ls_R_factor_all 0.0851
_refine_ls_R_factor_gt 0.0801
_refine_ls_shift/su_max 0.001
_refine_ls_shift/su_mean 0.000
_refine_ls_structure_factor_coef Fsqd
_refine_ls_weighting_details 'w=1/[\s^2^(Fo^2^)+(0.1568P)^2^+1.8741P] where P=(Fo^2^+2Fc^2^)/3'
_refine_ls_weighting_scheme calc
_refine_ls_wR_factor_gt 0.2363
_refine_ls_wR_factor_ref 0.2439
_reflns_Friedel_coverage 0.000
_reflns_number_gt 11910
_reflns_number_total 13316
_reflns_threshold_expression 'I > 2\s(I)'
_cod_data_source_file d0dt04240d4.cif
_cod_data_source_block 200227B3_a
_cod_depositor_comments 'Adding full bibliography for 7706178--7706180.cif.'
_cod_database_code 7706178
_shelx_shelxl_version_number 2014/7
_shelx_space_group_comment
;
The symmetry employed for this shelxl refinement is uniquely defined
by the following loop, which should always be used as a source of
symmetry information in preference to the above space-group names.
They are only intended as comments.
;
_shelx_estimated_absorpt_t_min 0.938
_shelx_estimated_absorpt_t_max 0.968

loop_
_space_group_symop_operation_xyz
'x, y, z'
'-x, -y, -z'

loop_
_atom_site_label
_atom_site_type_symbol
_atom_site_fract_x
_atom_site_fract_y
_atom_site_fract_z
_atom_site_U_iso_or_equiv
_atom_site_adp_type
_atom_site_occupancy
_atom_site_site_symmetry_order
_atom_site_calc_flag
_atom_site_refinement_flags_posn
_atom_site_refinement_flags_adp
_atom_site_refinement_flags_occupancy
_atom_site_disorder_assembly
_atom_site_disorder_group
Si1 Si 0.24406(4) 0.18905(4) 0.70197(3) 0.03316(17) Uani 1 1 d . . . . .
O1 O 0.11883(10) 0.13512(10) 0.69909(9) 0.0394(3) Uani 1 1 d . . . . .
O2 O 0.25087(12) 0.13691(10) 0.61662(9) 0.0435(4) Uani 1 1 d . . . . .
O3 O 0.07602(12) 0.02283(14) 0.93862(11) 0.0554(4) Uani 1 1 d . U . . .
O4 O 0.64290(16) 0.00427(19) 0.75561(14) 0.0774(7) Uani 1 1 d . U . . .
C1 C 0.27428(14) 0.14311(14) 0.84323(12) 0.0339(4) Uani 1 1 d . . . . .
C2 C 0.23702(14) 0.04948(15) 0.81143(12) 0.0360(4) Uani 1 1 d . . . . .
H1 H 0.2538 0.0137 0.7651 0.043 Uiso 1 1 calc R U . . .
C3 C 0.33215(14) 0.18870(14) 0.79871(12) 0.0345(4) Uani 1 1 d . . . . .
C4 C 0.24476(15) 0.31661(13) 0.74194(12) 0.0349(4) Uani 1 1 d . . . . .
C5 C 0.41747(15) 0.14325(16) 0.78299(13) 0.0386(5) Uani 1 1 d . . . . .
C6 C 0.36991(15) 0.29247(15) 0.84589(13) 0.0388(5) Uani 1 1 d . . . . .
H2 H 0.3947 0.3047 0.9038 0.047 Uiso 1 1 calc R U . . .
H3 H 0.4250 0.3156 0.8273 0.047 Uiso 1 1 calc R U . . .
C7 C 0.17583(15) 0.00610(16) 0.84512(14) 0.0406(5) Uani 1 1 d . . . . .
C8 C 0.40617(16) 0.06683(15) 0.71517(14) 0.0405(5) Uani 1 1 d . . . . .
H4 H 0.3450 0.0450 0.6753 0.049 Uiso 1 1 calc R U . . .
C9 C 0.28785(16) 0.34177(14) 0.83362(12) 0.0385(5) Uani 1 1 d . . . . .
H5 H 0.3140 0.4082 0.8607 0.046 Uiso 1 1 calc R U . . .
H6 H 0.2356 0.3237 0.8573 0.046 Uiso 1 1 calc R U . . .
C10 C 0.25714(16) 0.19174(15) 0.91556(13) 0.0392(5) Uani 1 1 d . . . . .
H7 H 0.2877 0.2546 0.9412 0.047 Uiso 1 1 calc R U . . .
C11 C 0.15009(16) 0.06139(17) 0.91234(14) 0.0437(5) Uani 1 1 d . U . . .
C12 C 0.48098(18) 0.02059(18) 0.70302(16) 0.0477(5) Uani 1 1 d . . . . .
C13 C 0.19681(17) 0.15269(17) 0.95284(14) 0.0439(5) Uani 1 1 d . U . . .
C14 C 0.51001(16) 0.17874(19) 0.83699(14) 0.0472(5) Uani 1 1 d . . . . .
H8 H 0.5198 0.2330 0.8824 0.057 Uiso 1 1 calc R U . . .
C15 C 0.14359(19) -0.09882(17) 0.81164(16) 0.0513(6) Uani 1 1 d . . . . .
C16 C 0.57044(18) 0.0548(2) 0.76267(17) 0.0567(7) Uani 1 1 d . U . . .
C17 C 0.4643(2) -0.06082(18) 0.62380(18) 0.0554(6) Uani 1 1 d . . . . .
C18 C 0.06377(17) 0.16212(18) 0.75964(15) 0.0471(5) Uani 1 1 d . . . . .
H9 H 0.0959 0.2244 0.7989 0.056 Uiso 1 1 calc R U . . .
H10 H 0.0635 0.1203 0.7890 0.056 Uiso 1 1 calc R U . . .
C19 C 0.58934(18) 0.1379(2) 0.82724(16) 0.0569(7) Uani 1 1 d . . . . .
C20 C 0.07430(19) 0.04179(16) 0.63982(16) 0.0517(6) Uani 1 1 d . . . . .
H11 H 0.0748 -0.0017 0.6675 0.062 Uiso 1 1 calc R U . . .
H12 H 0.1132 0.0254 0.6002 0.062 Uiso 1 1 calc R U . . .
C21 C 0.1919(2) 0.2141(2) 1.03706(16) 0.0620(7) Uani 1 1 d . U . . .
C22 C 0.1949(2) -0.14165(18) 0.74740(17) 0.0607(7) Uani 1 1 d . . . . .
H13 H 0.2663 -0.1217 0.7703 0.091 Uiso 1 1 calc R U . . .
H14 H 0.1758 -0.1227 0.7020 0.091 Uiso 1 1 calc R U . . .
H15 H 0.1754 -0.2080 0.7288 0.091 Uiso 1 1 calc R U . . .
C23 C 0.1755(2) -0.1318(2) 0.88076(19) 0.0645(7) Uani 1 1 d . . . . .
H16 H 0.1574 -0.1984 0.8601 0.097 Uiso 1 1 calc R U . . .
H17 H 0.1426 -0.1071 0.9226 0.097 Uiso 1 1 calc R U . . .
H18 H 0.2469 -0.1110 0.9035 0.097 Uiso 1 1 calc R U . . .
C24 C -0.0293(2) 0.0361(2) 0.59751(18) 0.0603(7) Uani 1 1 d . . . . .
H19 H -0.0594 -0.0273 0.5599 0.072 Uiso 1 1 calc R U . . .
H20 H -0.0286 0.0750 0.5655 0.072 Uiso 1 1 calc R U . . .
C25 C 0.5470(2) -0.0460(3) 0.58404(19) 0.0677(8) Uani 1 1 d . . . . .
H21 H 0.5394 -0.1002 0.5362 0.102 Uiso 1 1 calc R U . . .
H22 H 0.6108 -0.0347 0.6221 0.102 Uiso 1 1 calc R U . . .
H23 H 0.5436 0.0065 0.5684 0.102 Uiso 1 1 calc R U . . .
C26 C 0.6908(2) 0.1922(3) 0.88609(19) 0.0795(11) Uani 1 1 d . . . . .
C27 C -0.09183(19) 0.0657(2) 0.6557(2) 0.0669(8) Uani 1 1 d . . . . .
H24 H -0.0973 0.0219 0.6835 0.080 Uiso 1 1 calc R U . . .
C28 C -0.04049(19) 0.1592(2) 0.71893(18) 0.0594(7) Uani 1 1 d . . . . .
H25 H -0.0399 0.2046 0.6933 0.071 Uiso 1 1 calc R U . . .
H26 H -0.0778 0.1756 0.7598 0.071 Uiso 1 1 calc R U . . .
C29 C 0.0324(2) -0.1340(2) 0.7746(2) 0.0712(8) Uani 1 1 d . . . . .
H27 H 0.0105 -0.1067 0.7354 0.107 Uiso 1 1 calc R U . . .
H28 H -0.0016 -0.1175 0.8170 0.107 Uiso 1 1 calc R U . . .
H29 H 0.0171 -0.2002 0.7475 0.107 Uiso 1 1 calc R U . . .
C30 C 0.3684(2) -0.0715(2) 0.5649(2) 0.0712(8) Uani 1 1 d . . . . .
H30 H 0.3678 -0.0152 0.5549 0.107 Uiso 1 1 calc R U . . .
H31 H 0.3137 -0.0845 0.5872 0.107 Uiso 1 1 calc R U . . .
H32 H 0.3616 -0.1218 0.5143 0.107 Uiso 1 1 calc R U . . .
C31 C -0.0162(2) 0.0438(3) 0.9118(2) 0.0753(9) Uani 1 1 d . U . . .
H33 H -0.0073 0.1098 0.9277 0.113 Uiso 1 1 calc R U . . .
H34 H -0.0643 0.0214 0.9362 0.113 Uiso 1 1 calc R U . . .
H35 H -0.0398 0.0146 0.8531 0.113 Uiso 1 1 calc R U . . .
C32 C -0.1953(2) 0.0639(3) 0.6115(3) 0.0907(12) Uani 1 1 d . . . . .
H36 H -0.1915 0.1039 0.5813 0.136 Uiso 1 1 calc R U . . .
H37 H -0.2331 0.0848 0.6505 0.136 Uiso 1 1 calc R U . . .
H38 H -0.2277 0.0017 0.5742 0.136 Uiso 1 1 calc R U . . .
C33 C 0.4629(4) -0.1499(3) 0.6388(3) 0.1001(14) Uani 1 1 d . . . . .
H39 H 0.4136 -0.1577 0.6679 0.150 Uiso 1 1 calc R U . . .
H40 H 0.5278 -0.1474 0.6709 0.150 Uiso 1 1 calc R U . . .
H41 H 0.4462 -0.2012 0.5873 0.150 Uiso 1 1 calc R U . . .
C34 C 0.6885(3) 0.2080(4) 0.9724(2) 0.1036(15) Uani 1 1 d . . . . .
H42 H 0.6811 0.1498 0.9798 0.155 Uiso 1 1 calc R U . . .
H43 H 0.6330 0.2350 0.9836 0.155 Uiso 1 1 calc R U . . .
H44 H 0.7500 0.2492 1.0093 0.155 Uiso 1 1 calc R U . . .
C35 C 0.6469(4) -0.0467(4) 0.8074(3) 0.1126(15) Uani 1 1 d . U . . .
H45 H 0.6521 -0.0060 0.8623 0.169 Uiso 1 1 calc R U . . .
H46 H 0.7044 -0.0737 0.8070 0.169 Uiso 1 1 calc R U . . .
H47 H 0.5871 -0.0950 0.7881 0.169 Uiso 1 1 calc R U . . .
C36 C 0.7087(3) 0.2897(4) 0.8815(3) 0.1050(15) Uani 1 1 d . . . . .
H48 H 0.7666 0.3295 0.9244 0.158 Uiso 1 1 calc R U . . .
H49 H 0.6510 0.3152 0.8881 0.158 Uiso 1 1 calc R U . . .
H50 H 0.7195 0.2849 0.8292 0.158 Uiso 1 1 calc R U . . .
C37A C 0.1448(4) 0.1735(4) 1.0860(3) 0.0683(13) Uani 0.646(5) 1 d . U P A 1
H51 H 0.0734 0.1556 1.0627 0.103 Uiso 0.646(5) 1 calc R U P A 1
H52 H 0.1600 0.2181 1.1410 0.103 Uiso 0.646(5) 1 calc R U P A 1
H53 H 0.1698 0.1199 1.0868 0.103 Uiso 0.646(5) 1 calc R U P A 1
C38A C 0.3025(4) 0.2608(4) 1.0900(3) 0.0712(13) Uani 0.646(5) 1 d . U P A 1
H54 H 0.3024 0.2995 1.1442 0.107 Uiso 0.646(5) 1 calc R U P A 1
H55 H 0.3348 0.2979 1.0651 0.107 Uiso 0.646(5) 1 calc R U P A 1
H56 H 0.3383 0.2137 1.0932 0.107 Uiso 0.646(5) 1 calc R U P A 1
C39 C 0.7804(3) 0.1583(5) 0.8688(3) 0.132(2) Uani 1 1 d . . . . .
H57 H 0.8398 0.2035 0.9049 0.198 Uiso 1 1 calc R U . . .
H58 H 0.7800 0.1482 0.8129 0.198 Uiso 1 1 calc R U . . .
H59 H 0.7796 0.1010 0.8773 0.198 Uiso 1 1 calc R U . . .
C40A C 0.1450(5) 0.2942(4) 1.0279(3) 0.0809(15) Uani 0.646(5) 1 d . U P A 1
H60 H 0.0782 0.2695 0.9921 0.121 Uiso 0.646(5) 1 calc R U P A 1
H61 H 0.1851 0.3283 1.0050 0.121 Uiso 0.646(5) 1 calc R U P A 1
H62 H 0.1426 0.3347 1.0807 0.121 Uiso 0.646(5) 1 calc R U P A 1
C40B C 0.2311(8) 0.1586(7) 1.0906(5) 0.073(2) Uani 0.354(5) 1 d . U P A 2
H63 H 0.2963 0.1497 1.0852 0.110 Uiso 0.354(5) 1 calc R U P A 2
H64 H 0.1855 0.0993 1.0722 0.110 Uiso 0.354(5) 1 calc R U P A 2
H65 H 0.2353 0.1927 1.1470 0.110 Uiso 0.354(5) 1 calc R U P A 2
C41B C 0.2480(8) 0.3017(7) 1.0675(6) 0.077(2) Uani 0.354(5) 1 d . U P A 2
H66 H 0.3158 0.3003 1.0647 0.115 Uiso 0.354(5) 1 calc R U P A 2
H67 H 0.2475 0.3316 1.1235 0.115 Uiso 0.354(5) 1 calc R U P A 2
H68 H 0.2207 0.3354 1.0357 0.115 Uiso 0.354(5) 1 calc R U P A 2
C42B C 0.0818(8) 0.2110(9) 1.0423(7) 0.089(3) Uani 0.354(5) 1 d . . P A 2
H69 H 0.0492 0.2385 1.0069 0.134 Uiso 0.354(5) 1 calc R U P A 2
H70 H 0.0815 0.2448 1.0978 0.134 Uiso 0.354(5) 1 calc R U P A 2
H71 H 0.0466 0.1477 1.0256 0.134 Uiso 0.354(5) 1 calc R U P A 2
C43 C 0.14646(15) 0.34091(13) 0.72168(13) 0.0371(4) Uani 1 1 d . U . . .
C44 C 0.11072(18) 0.39577(16) 0.78049(15) 0.0478(5) Uani 1 1 d . U . . .
H72 H 0.1438 0.4105 0.8352 0.057 Uiso 1 1 calc R U . . .
C45 C 0.0282(2) 0.4306(2) 0.76325(19) 0.0618(7) Uani 1 1 d . U . . .
C46 C -0.0161(2) 0.4097(2) 0.68196(19) 0.0625(7) Uani 1 1 d . U . . .
C47 C 0.01051(18) 0.34593(17) 0.62033(16) 0.0495(6) Uani 1 1 d . U . . .
C48 C 0.09295(16) 0.31369(14) 0.64194(13) 0.0404(5) Uani 1 1 d . U . . .
H73 H 0.1134 0.2719 0.6011 0.048 Uiso 1 1 calc R U . . .
C49 C -0.0064(3) 0.4858(3) 0.8353(2) 0.0949(12) Uani 1 1 d . U . . .
C50C C -0.1121(5) 0.5042(7) 0.8120(5) 0.131(3) Uani 0.713(6) 1 d . U P B 3
H74 H -0.1307 0.5355 0.8610 0.196 Uiso 0.713(6) 1 calc R U P B 3
H75 H -0.1597 0.4463 0.7806 0.196 Uiso 0.713(6) 1 calc R U P B 3
H76 H -0.1114 0.5423 0.7798 0.196 Uiso 0.713(6) 1 calc R U P B 3
C51C C 0.0634(4) 0.5707(4) 0.8877(3) 0.0840(15) Uani 0.713(6) 1 d . U P B 3
H77 H 0.1261 0.5578 0.9089 0.126 Uiso 0.713(6) 1 calc R U P B 3
H78 H 0.0373 0.6021 0.9323 0.126 Uiso 0.713(6) 1 calc R U P B 3
H79 H 0.0737 0.6094 0.8571 0.126 Uiso 0.713(6) 1 calc R U P B 3
C52C C -0.0187(5) 0.4206(5) 0.8860(4) 0.1057(19) Uani 0.713(6) 1 d . U P B 3
H80 H 0.0460 0.4127 0.9093 0.159 Uiso 0.713(6) 1 calc R U P B 3
H81 H -0.0611 0.3613 0.8502 0.159 Uiso 0.713(6) 1 calc R U P B 3
H82 H -0.0486 0.4487 0.9292 0.159 Uiso 0.713(6) 1 calc R U P B 3
C50D C -0.1000(12) 0.4565(12) 0.8354(9) 0.090(3) Uani 0.287(6) 1 d . U P B 4
H83 H -0.1449 0.4509 0.7850 0.135 Uiso 0.287(6) 1 calc R U P B 4
H84 H -0.1157 0.5002 0.8807 0.135 Uiso 0.287(6) 1 calc R U P B 4
H85 H -0.1075 0.3972 0.8405 0.135 Uiso 0.287(6) 1 calc R U P B 4
C51D C 0.0221(13) 0.5993(11) 0.8425(11) 0.103(4) Uani 0.287(6) 1 d . U P B 4
H86 H -0.0247 0.6072 0.7995 0.155 Uiso 0.287(6) 1 calc R U P B 4
H87 H 0.0890 0.6141 0.8373 0.155 Uiso 0.287(6) 1 calc R U P B 4
H88 H 0.0180 0.6398 0.8948 0.155 Uiso 0.287(6) 1 calc R U P B 4
C52D C 0.0761(11) 0.5099(11) 0.9204(9) 0.095(3) Uani 0.287(6) 1 d . U P B 4
H89 H 0.0562 0.5512 0.9646 0.143 Uiso 0.287(6) 1 calc R U P B 4
H90 H 0.1400 0.5391 0.9179 0.143 Uiso 0.287(6) 1 calc R U P B 4
H91 H 0.0814 0.4538 0.9297 0.143 Uiso 0.287(6) 1 calc R U P B 4
O5 O -0.0879(2) 0.4543(2) 0.66267(18) 0.1034(9) Uani 1 1 d . U . . .
C53 C -0.0442(5) 0.5428(4) 0.6646(4) 0.143(2) Uani 1 1 d . U . . .
H92 H -0.0200 0.5858 0.7204 0.214 Uiso 1 1 calc R U . . .
H93 H -0.0939 0.5644 0.6348 0.214 Uiso 1 1 calc R U . . .
H94 H 0.0106 0.5378 0.6397 0.214 Uiso 1 1 calc R U . . .
C54 C -0.0480(2) 0.3106(2) 0.53085(17) 0.0602(7) Uani 1 1 d . . . . .
C55 C -0.1581(3) 0.2856(3) 0.5214(3) 0.0975(13) Uani 1 1 d . . . . .
H95 H -0.1932 0.2612 0.4642 0.146 Uiso 1 1 calc R U . . .
H96 H -0.1799 0.3398 0.5495 0.146 Uiso 1 1 calc R U . . .
H97 H -0.1719 0.2396 0.5444 0.146 Uiso 1 1 calc R U . . .
C56 C -0.0285(4) 0.3829(3) 0.4947(3) 0.1041(15) Uani 1 1 d . . . . .
H98 H 0.0423 0.4010 0.5014 0.156 Uiso 1 1 calc R U . . .
H99 H -0.0523 0.4360 0.5222 0.156 Uiso 1 1 calc R U . . .
H100 H -0.0629 0.3578 0.4374 0.156 Uiso 1 1 calc R U . . .
C57 C -0.0181(3) 0.2279(3) 0.4807(2) 0.0979(14) Uani 1 1 d . . . . .
H101 H -0.0272 0.1803 0.5027 0.147 Uiso 1 1 calc R U . . .
H102 H 0.0512 0.2444 0.4818 0.147 Uiso 1 1 calc R U . . .
H103 H -0.0589 0.2055 0.4252 0.147 Uiso 1 1 calc R U . . .
C58E C 0.3157(11) 0.3746(11) 0.7191(8) 0.039(3) Uani 0.644(6) 1 d . U P C 5
C59E C 0.3967(11) 0.3470(6) 0.6925(7) 0.044(2) Uani 0.644(6) 1 d . U P C 5
H104 H 0.4040 0.2870 0.6854 0.053 Uiso 0.644(6) 1 calc R U P C 5
C60E C 0.4663(5) 0.4033(6) 0.6763(5) 0.0494(16) Uani 0.644(6) 1 d . U P C 5
C61E C 0.4517(5) 0.4918(5) 0.6850(4) 0.0492(15) Uani 0.644(6) 1 d . U P C 5
C62E C 0.3768(5) 0.5242(4) 0.7139(4) 0.0497(14) Uani 0.644(6) 1 d . U P C 5
C63E C 0.3098(7) 0.4637(6) 0.7291(5) 0.0401(16) Uani 0.644(6) 1 d . U P C 5
H105 H 0.2566 0.4846 0.7476 0.048 Uiso 0.644(6) 1 calc R U P C 5
C64E C 0.5565(5) 0.3693(6) 0.6548(4) 0.0661(15) Uani 0.644(6) 1 d . U P C 5
C65E C 0.5551(5) 0.2737(7) 0.6551(5) 0.084(2) Uani 0.644(6) 1 d . U P C 5
H106 H 0.4954 0.2314 0.6163 0.126 Uiso 0.644(6) 1 calc R U P C 5
H107 H 0.5561 0.2744 0.7090 0.126 Uiso 0.644(6) 1 calc R U P C 5
H108 H 0.6130 0.2542 0.6403 0.126 Uiso 0.644(6) 1 calc R U P C 5
C66E C 0.6511(4) 0.4330(7) 0.7172(5) 0.095(2) Uani 0.644(6) 1 d . U P C 5
H109 H 0.7077 0.4234 0.6954 0.142 Uiso 0.644(6) 1 calc R U P C 5
H110 H 0.6597 0.4200 0.7664 0.142 Uiso 0.644(6) 1 calc R U P C 5
H111 H 0.6459 0.4963 0.7295 0.142 Uiso 0.644(6) 1 calc R U P C 5
C67E C 0.5640(6) 0.3649(7) 0.5713(5) 0.092(2) Uani 0.644(6) 1 d . U P C 5
H112 H 0.5014 0.3308 0.5315 0.137 Uiso 0.644(6) 1 calc R U P C 5
H113 H 0.6165 0.3345 0.5573 0.137 Uiso 0.644(6) 1 calc R U P C 5
H114 H 0.5790 0.4267 0.5718 0.137 Uiso 0.644(6) 1 calc R U P C 5
O6E O 0.5197(3) 0.5463(4) 0.6649(4) 0.0766(13) Uani 0.644(6) 1 d . U P C 5
C68E C 0.4861(5) 0.5501(6) 0.5874(5) 0.110(2) Uani 0.644(6) 1 d . U P C 5
H115 H 0.4761 0.4897 0.5459 0.165 Uiso 0.644(6) 1 calc R U P C 5
H116 H 0.5353 0.5934 0.5797 0.165 Uiso 0.644(6) 1 calc R U P C 5
H117 H 0.4239 0.5697 0.5835 0.165 Uiso 0.644(6) 1 calc R U P C 5
C69E C 0.3616(5) 0.6217(4) 0.7315(4) 0.0697(14) Uani 0.644(6) 1 d . U P C 5
C70E C 0.4597(7) 0.6929(4) 0.7542(5) 0.107(2) Uani 0.644(6) 1 d . U P C 5
H118 H 0.4473 0.7542 0.7716 0.161 Uiso 0.644(6) 1 calc R U P C 5
H119 H 0.4861 0.6822 0.7072 0.161 Uiso 0.644(6) 1 calc R U P C 5
H120 H 0.5073 0.6873 0.7980 0.161 Uiso 0.644(6) 1 calc R U P C 5
C71E C 0.2897(6) 0.6253(5) 0.6614(4) 0.0842(18) Uani 0.644(6) 1 d . U P C 5
H121 H 0.2258 0.5860 0.6523 0.126 Uiso 0.644(6) 1 calc R U P C 5
H122 H 0.3137 0.6044 0.6133 0.126 Uiso 0.644(6) 1 calc R U P C 5
H123 H 0.2826 0.6879 0.6726 0.126 Uiso 0.644(6) 1 calc R U P C 5
C72E C 0.3228(7) 0.6521(4) 0.8053(4) 0.111(3) Uani 0.644(6) 1 d . U P C 5
H124 H 0.3195 0.7160 0.8194 0.167 Uiso 0.644(6) 1 calc R U P C 5
H125 H 0.3670 0.6453 0.8503 0.167 Uiso 0.644(6) 1 calc R U P C 5
H126 H 0.2570 0.6148 0.7938 0.167 Uiso 0.644(6) 1 calc R U P C 5
C58F C 0.3245(18) 0.3656(15) 0.7081(14) 0.026(3) Uani 0.356(6) 1 d . U P C 6
C59F C 0.3959(15) 0.3252(10) 0.6837(12) 0.032(3) Uani 0.356(6) 1 d . U P C 6
H127 H 0.3944 0.2642 0.6789 0.039 Uiso 0.356(6) 1 calc R U P C 6
C60F C 0.4730(10) 0.3738(8) 0.6651(8) 0.040(2) Uani 0.356(6) 1 d . U P C 6
C61F C 0.4682(9) 0.4632(8) 0.6711(7) 0.043(2) Uani 0.356(6) 1 d . U P C 6
C62F C 0.3905(10) 0.5023(7) 0.6899(6) 0.043(2) Uani 0.356(6) 1 d . U P C 6
C63F C 0.3211(13) 0.4515(13) 0.7113(9) 0.040(3) Uani 0.356(6) 1 d . U P C 6
H128 H 0.2698 0.4774 0.7288 0.047 Uiso 0.356(6) 1 calc R U P C 6
C64F C 0.5533(8) 0.3295(8) 0.6358(7) 0.052(2) Uani 0.356(6) 1 d . U P C 6
C65F C 0.5331(8) 0.2279(7) 0.6299(7) 0.058(2) Uani 0.356(6) 1 d . U P C 6
H129 H 0.5793 0.1970 0.6044 0.087 Uiso 0.356(6) 1 calc R U P C 6
H130 H 0.4656 0.1968 0.5977 0.087 Uiso 0.356(6) 1 calc R U P C 6
H131 H 0.5418 0.2268 0.6840 0.087 Uiso 0.356(6) 1 calc R U P C 6
C66F C 0.6520(8) 0.3746(8) 0.6919(7) 0.074(3) Uani 0.356(6) 1 d . U P C 6
H132 H 0.6487 0.3843 0.7470 0.111 Uiso 0.356(6) 1 calc R U P C 6
H133 H 0.6746 0.4332 0.6880 0.111 Uiso 0.356(6) 1 calc R U P C 6
H134 H 0.6982 0.3360 0.6779 0.111 Uiso 0.356(6) 1 calc R U P C 6
C67F C 0.5476(10) 0.3204(8) 0.5486(7) 0.066(2) Uani 0.356(6) 1 d . U P C 6
H135 H 0.5657 0.3809 0.5469 0.099 Uiso 0.356(6) 1 calc R U P C 6
H136 H 0.4804 0.2906 0.5150 0.099 Uiso 0.356(6) 1 calc R U P C 6
H137 H 0.5931 0.2839 0.5284 0.099 Uiso 0.356(6) 1 calc R U P C 6
O6F O 0.5449(7) 0.5110(5) 0.6546(6) 0.066(2) Uani 0.356(6) 1 d . U P C 6
C68F C 0.6111(11) 0.5749(10) 0.7277(9) 0.114(5) Uani 0.356(6) 1 d . U P C 6
H138 H 0.5887 0.6317 0.7434 0.170 Uiso 0.356(6) 1 calc R U P C 6
H139 H 0.6770 0.5867 0.7200 0.170 Uiso 0.356(6) 1 calc R U P C 6
H140 H 0.6131 0.5501 0.7701 0.170 Uiso 0.356(6) 1 calc R U P C 6
C69F C 0.3687(8) 0.5912(7) 0.6841(7) 0.069(2) Uani 0.356(6) 1 d . U P C 6
C70F C 0.4013(13) 0.6659(11) 0.7657(9) 0.096(3) Uani 0.356(6) 1 d . U P C 6
H141 H 0.3727 0.6461 0.8032 0.144 Uiso 0.356(6) 1 calc R U P C 6
H142 H 0.3793 0.7200 0.7625 0.144 Uiso 0.356(6) 1 calc R U P C 6
H143 H 0.4732 0.6804 0.7848 0.144 Uiso 0.356(6) 1 calc R U P C 6
C71F C 0.4133(13) 0.6197(9) 0.6238(9) 0.113(4) Uani 0.356(6) 1 d . U P C 6
H144 H 0.4833 0.6487 0.6486 0.170 Uiso 0.356(6) 1 calc R U P C 6
H145 H 0.3791 0.6628 0.6087 0.170 Uiso 0.356(6) 1 calc R U P C 6
H146 H 0.4061 0.5659 0.5757 0.170 Uiso 0.356(6) 1 calc R U P C 6
C72F C 0.2550(11) 0.5798(10) 0.6502(10) 0.097(4) Uani 0.356(6) 1 d . U P C 6
H147 H 0.2306 0.5271 0.5994 0.146 Uiso 0.356(6) 1 calc R U P C 6
H148 H 0.2431 0.6346 0.6409 0.146 Uiso 0.356(6) 1 calc R U P C 6
H149 H 0.2207 0.5706 0.6891 0.146 Uiso 0.356(6) 1 calc R U P C 6
C73 C 0.2616(3) 0.3232(3) 0.4929(2) 0.0830(10) Uani 1 1 d . U . . .
H150 H 0.2702 0.3578 0.5482 0.100 Uiso 1 1 calc R U . . .
C74 C 0.2518(3) 0.3664(3) 0.4391(3) 0.0981(12) Uani 1 1 d . U . . .
H151 H 0.2531 0.4295 0.4565 0.118 Uiso 1 1 calc R U . . .
C75 C 0.2404(4) 0.3163(4) 0.3602(3) 0.1154(15) Uani 1 1 d . U . . .
H152 H 0.2334 0.3448 0.3222 0.139 Uiso 1 1 calc R U . . .
C76 C 0.2387(4) 0.2266(4) 0.3352(3) 0.1139(15) Uani 1 1 d . U . . .
H153 H 0.2310 0.1931 0.2799 0.137 Uiso 1 1 calc R U . . .
C77 C 0.2481(3) 0.1828(3) 0.3890(3) 0.0930(11) Uani 1 1 d . U . . .
H154 H 0.2468 0.1197 0.3710 0.112 Uiso 1 1 calc R U . . .
C78 C 0.2594(2) 0.2329(3) 0.4698(2) 0.0767(9) Uani 1 1 d . U . . .
H155 H 0.2655 0.2047 0.5081 0.092 Uiso 1 1 calc R U . . .
C79 C 0.5067(3) -0.0752(2) 0.9410(2) 0.0770(9) Uani 1 1 d D U . . .
H156 H 0.5119 -0.1277 0.8996 0.092 Uiso 1 1 calc R U . . .
C80 C 0.5449(2) -0.0624(2) 1.01990(19) 0.0743(8) Uani 1 1 d D U . . .
H157 H 0.5755 -0.1061 1.0334 0.089 Uiso 1 1 calc R U . . .
C81 C 0.5383(2) 0.0136(3) 1.07843(18) 0.0789(9) Uani 1 1 d D U . . .
H158 H 0.5654 0.0237 1.1333 0.095 Uiso 1 1 calc R U . . .
C82 C 0.4998(5) 0.5337(4) 0.9392(3) 0.1188(17) Uani 1 1 d . U . . .
H159 H 0.4992 0.5560 0.8972 0.143 Uiso 1 1 calc R U . . .
C83 C 0.4303(4) 0.5484(3) 0.9836(3) 0.1219(17) Uani 1 1 d . U . . .
H160 H 0.3830 0.5821 0.9733 0.146 Uiso 1 1 calc R U . . .
C84 C 0.4322(4) 0.5122(3) 1.0435(3) 0.1163(17) Uani 1 1 d . U . . .
H161 H 0.3842 0.5203 1.0728 0.140 Uiso 1 1 calc R U . . .

loop_
_atom_site_aniso_label
_atom_site_aniso_U_11
_atom_site_aniso_U_22
_atom_site_aniso_U_33
_atom_site_aniso_U_23
_atom_site_aniso_U_13
_atom_site_aniso_U_12
Si1 0.0337(3) 0.0351(3) 0.0331(3) 0.0174(2) 0.0062(2) 0.0080(2)
O1 0.0348(7) 0.0405(8) 0.0420(8) 0.0190(6) 0.0051(6) 0.0040(6)
O2 0.0539(9) 0.0441(8) 0.0374(8) 0.0187(7) 0.0117(7) 0.0184(7)
O3 0.0465(9) 0.0814(12) 0.0652(11) 0.0524(10) 0.0257(8) 0.0205(8)
O4 0.0610(11) 0.1345(19) 0.0806(13) 0.0672(14) 0.0372(10) 0.0652(13)
C1 0.0295(9) 0.0440(11) 0.0344(10) 0.0229(9) 0.0057(8) 0.0114(8)
C2 0.0339(10) 0.0455(11) 0.0353(10) 0.0225(9) 0.0087(8) 0.0125(8)
C3 0.0313(9) 0.0421(11) 0.0337(9) 0.0204(9) 0.0057(8) 0.0079(8)
C4 0.0369(10) 0.0338(9) 0.0344(10) 0.0153(8) 0.0067(8) 0.0072(8)
C5 0.0342(10) 0.0543(12) 0.0416(11) 0.0327(10) 0.0123(8) 0.0142(9)
C6 0.0346(10) 0.0433(11) 0.0372(10) 0.0195(9) 0.0027(8) 0.0037(8)
C7 0.0355(10) 0.0500(12) 0.0445(11) 0.0303(10) 0.0063(9) 0.0103(9)
C8 0.0355(10) 0.0504(12) 0.0485(12) 0.0312(10) 0.0147(9) 0.0130(9)
C9 0.0413(11) 0.0363(10) 0.0354(10) 0.0148(8) 0.0055(8) 0.0050(8)
C10 0.0405(11) 0.0471(11) 0.0374(10) 0.0229(9) 0.0097(9) 0.0162(9)
C11 0.0406(11) 0.0627(14) 0.0471(12) 0.0389(11) 0.0169(9) 0.0184(10)
C12 0.0457(12) 0.0622(14) 0.0605(14) 0.0413(12) 0.0280(11) 0.0250(11)
C13 0.0470(12) 0.0601(13) 0.0420(11) 0.0317(11) 0.0182(9) 0.0258(10)
C14 0.0364(11) 0.0748(16) 0.0421(11) 0.0345(12) 0.0112(9) 0.0165(10)
C15 0.0561(14) 0.0491(13) 0.0544(13) 0.0318(11) 0.0100(11) 0.0059(11)
C16 0.0453(13) 0.096(2) 0.0633(15) 0.0551(15) 0.0289(11) 0.0396(13)
C17 0.0543(14) 0.0570(14) 0.0754(17) 0.0353(13) 0.0335(13) 0.0263(12)
C18 0.0409(12) 0.0567(13) 0.0497(13) 0.0291(11) 0.0109(10) 0.0092(10)
C19 0.0389(12) 0.105(2) 0.0514(14) 0.0516(15) 0.0174(10) 0.0292(13)
C20 0.0515(13) 0.0400(12) 0.0537(13) 0.0178(10) -0.0007(11) 0.0001(10)
C21 0.0802(17) 0.0806(17) 0.0478(13) 0.0336(13) 0.0336(12) 0.0412(14)
C22 0.0802(19) 0.0425(13) 0.0581(15) 0.0235(12) 0.0113(13) 0.0093(12)
C23 0.084(2) 0.0572(15) 0.0679(17) 0.0433(14) 0.0181(15) 0.0170(14)
C24 0.0513(14) 0.0600(15) 0.0596(15) 0.0268(13) -0.0026(12) -0.0038(12)
C25 0.0540(15) 0.096(2) 0.0674(17) 0.0363(17) 0.0286(13) 0.0284(15)
C26 0.0363(13) 0.157(4) 0.0600(17) 0.059(2) 0.0095(12) 0.0267(17)
C27 0.0413(13) 0.083(2) 0.0769(19) 0.0476(17) -0.0008(12) -0.0052(12)
C28 0.0421(13) 0.0804(18) 0.0700(17) 0.0439(15) 0.0179(12) 0.0146(12)
C29 0.0612(17) 0.0714(18) 0.0760(19) 0.0391(16) 0.0056(14) -0.0104(14)
C30 0.0565(16) 0.0635(17) 0.082(2) 0.0078(15) 0.0250(15) 0.0164(13)
C31 0.0499(15) 0.119(3) 0.096(2) 0.075(2) 0.0353(15) 0.0303(15)
C32 0.0415(15) 0.132(3) 0.104(3) 0.070(3) 0.0013(16) 0.0000(17)
C33 0.130(3) 0.076(2) 0.143(4) 0.068(3) 0.078(3) 0.050(2)
C34 0.0554(18) 0.191(5) 0.065(2) 0.056(3) 0.0035(15) 0.028(2)
C35 0.113(3) 0.166(4) 0.129(3) 0.101(3) 0.055(2) 0.102(3)
C36 0.0480(17) 0.167(4) 0.092(3) 0.068(3) -0.0066(17) -0.011(2)
C37A 0.080(3) 0.097(3) 0.049(2) 0.037(2) 0.037(2) 0.036(2)
C38A 0.091(3) 0.080(3) 0.0373(19) 0.0139(19) 0.0205(19) 0.018(2)
C39 0.0448(18) 0.232(7) 0.107(3) 0.044(4) 0.022(2) 0.039(3)
C40A 0.116(4) 0.086(3) 0.065(3) 0.029(2) 0.047(2) 0.061(3)
C40B 0.087(4) 0.085(4) 0.055(3) 0.031(3) 0.023(3) 0.029(3)
C41B 0.098(4) 0.082(4) 0.057(3) 0.022(3) 0.034(3) 0.035(4)
C42B 0.087(7) 0.110(8) 0.095(7) 0.045(7) 0.048(6) 0.047(6)
C43 0.0384(10) 0.0329(9) 0.0408(11) 0.0170(8) 0.0080(8) 0.0065(8)
C44 0.0467(12) 0.0463(12) 0.0473(12) 0.0148(10) 0.0085(10) 0.0132(10)
C45 0.0522(14) 0.0623(15) 0.0662(16) 0.0141(13) 0.0160(12) 0.0227(12)
C46 0.0465(13) 0.0671(16) 0.0753(17) 0.0284(14) 0.0076(12) 0.0255(12)
C47 0.0437(12) 0.0496(12) 0.0552(13) 0.0258(11) 0.0036(10) 0.0093(10)
C48 0.0415(11) 0.0369(10) 0.0425(11) 0.0190(9) 0.0050(9) 0.0073(8)
C49 0.0729(18) 0.110(2) 0.085(2) 0.0031(18) 0.0220(16) 0.0481(17)
C50C 0.084(3) 0.158(5) 0.115(4) -0.005(4) 0.028(3) 0.054(4)
C51C 0.084(3) 0.083(3) 0.071(3) 0.004(2) 0.015(2) 0.046(2)
C52C 0.095(3) 0.116(4) 0.090(3) 0.004(3) 0.059(3) 0.012(3)
C50D 0.079(4) 0.107(5) 0.083(5) 0.020(4) 0.050(4) 0.015(4)
C51D 0.101(5) 0.098(5) 0.100(5) 0.018(5) 0.028(5) 0.039(5)
C52D 0.083(4) 0.103(5) 0.086(5) 0.005(4) 0.035(4) 0.033(4)
O5 0.0823(16) 0.116(2) 0.1061(19) 0.0295(16) 0.0021(14) 0.0668(15)
C53 0.179(4) 0.112(3) 0.147(4) 0.052(3) 0.012(3) 0.098(3)
C54 0.0529(14) 0.0613(15) 0.0597(15) 0.0294(13) -0.0091(12) 0.0098(12)
C55 0.0589(19) 0.123(3) 0.086(2) 0.036(2) -0.0147(17) 0.001(2)
C56 0.111(3) 0.103(3) 0.081(2) 0.053(2) -0.018(2) -0.012(2)
C57 0.114(3) 0.091(2) 0.0543(17) 0.0076(17) -0.0289(19) 0.037(2)
C58E 0.040(4) 0.045(4) 0.033(4) 0.017(3) 0.009(3) 0.011(2)
C59E 0.048(3) 0.041(4) 0.044(3) 0.021(3) 0.005(2) 0.008(3)
C60E 0.040(2) 0.064(4) 0.048(3) 0.027(3) 0.0093(19) 0.011(3)
C61E 0.044(3) 0.053(3) 0.055(3) 0.031(2) 0.009(2) 0.002(2)
C62E 0.054(3) 0.047(3) 0.047(3) 0.022(2) 0.009(2) 0.003(2)
C63E 0.045(3) 0.038(3) 0.041(3) 0.021(3) 0.012(2) 0.006(2)
C64E 0.051(2) 0.093(4) 0.067(3) 0.039(3) 0.025(2) 0.020(3)
C65E 0.062(3) 0.112(5) 0.086(4) 0.033(4) 0.035(3) 0.036(3)
C66E 0.051(3) 0.129(5) 0.100(4) 0.043(4) 0.017(3) 0.011(3)
C67E 0.085(4) 0.118(5) 0.079(4) 0.039(4) 0.042(3) 0.011(4)
O6E 0.059(2) 0.084(3) 0.101(3) 0.059(3) 0.023(2) -0.001(2)
C68E 0.088(4) 0.171(6) 0.122(5) 0.114(5) 0.042(3) 0.020(4)
C69E 0.096(3) 0.046(3) 0.059(3) 0.029(2) 0.002(3) -0.006(2)
C70E 0.118(5) 0.058(3) 0.114(4) 0.036(3) -0.010(4) -0.026(3)
C71E 0.104(4) 0.058(3) 0.086(4) 0.030(3) 0.004(3) 0.023(3)
C72E 0.201(7) 0.045(3) 0.091(4) 0.026(3) 0.050(4) 0.024(3)
C58F 0.030(5) 0.026(4) 0.025(5) 0.014(3) 0.010(3) 0.003(4)
C59F 0.029(4) 0.037(5) 0.034(4) 0.016(4) 0.013(3) 0.004(4)
C60F 0.046(4) 0.041(4) 0.043(4) 0.021(3) 0.021(3) 0.011(3)
C61F 0.049(4) 0.035(5) 0.050(4) 0.016(3) 0.027(3) 0.008(3)
C62F 0.057(4) 0.037(4) 0.045(4) 0.022(3) 0.024(3) 0.011(3)
C63F 0.046(4) 0.040(5) 0.037(5) 0.016(4) 0.015(3) 0.012(3)
C64F 0.054(3) 0.055(4) 0.062(4) 0.028(3) 0.032(3) 0.018(3)
C65F 0.062(4) 0.061(5) 0.065(5) 0.027(4) 0.036(4) 0.022(4)
C66F 0.068(5) 0.078(5) 0.078(5) 0.029(4) 0.029(4) 0.014(4)
C67F 0.079(5) 0.063(5) 0.061(5) 0.022(4) 0.033(4) 0.014(4)
O6F 0.073(5) 0.039(3) 0.094(4) 0.023(3) 0.049(4) 0.001(3)
C68F 0.107(7) 0.103(7) 0.129(8) 0.045(6) 0.047(6) -0.007(5)
C69F 0.096(5) 0.049(4) 0.070(5) 0.031(4) 0.027(4) 0.009(3)
C70F 0.114(7) 0.073(6) 0.089(6) 0.020(5) 0.016(5) 0.024(5)
C71F 0.161(9) 0.080(6) 0.125(8) 0.064(6) 0.047(7) 0.032(6)
C72F 0.117(8) 0.073(6) 0.110(8) 0.056(6) 0.007(6) 0.029(6)
C73 0.076(2) 0.109(3) 0.0642(18) 0.0460(18) 0.0039(15) 0.0102(18)
C74 0.098(3) 0.111(3) 0.089(2) 0.058(2) 0.009(2) 0.010(2)
C75 0.145(4) 0.149(4) 0.076(2) 0.068(3) 0.026(2) 0.045(3)
C76 0.134(3) 0.149(4) 0.070(2) 0.043(2) 0.020(2) 0.069(3)
C77 0.076(2) 0.113(3) 0.091(2) 0.039(2) 0.0094(18) 0.039(2)
C78 0.0636(17) 0.102(2) 0.081(2) 0.0567(19) 0.0161(15) 0.0188(16)
C79 0.078(2) 0.0656(18) 0.081(2) 0.0163(16) 0.0278(17) 0.0136(15)
C80 0.0758(19) 0.095(2) 0.093(2) 0.0672(19) 0.0382(16) 0.0445(16)
C81 0.0561(16) 0.126(3) 0.0555(16) 0.0398(18) 0.0044(13) 0.0242(17)
C82 0.125(4) 0.088(3) 0.082(3) 0.006(2) -0.011(3) -0.042(3)
C83 0.124(3) 0.088(3) 0.089(3) 0.001(2) -0.011(3) -0.040(2)
C84 0.121(3) 0.089(3) 0.079(3) 0.004(2) -0.007(2) -0.042(3)

loop_
_atom_type_symbol
_atom_type_description
_atom_type_scat_dispersion_real
_atom_type_scat_dispersion_imag
_atom_type_scat_source
C C 0.0181 0.0091 'International Tables Vol C Tables 4.2.6.8 and 6.1.1.4'
H H 0.0000 0.0000 'International Tables Vol C Tables 4.2.6.8 and 6.1.1.4'
O O 0.0492 0.0322 'International Tables Vol C Tables 4.2.6.8 and 6.1.1.4'
Si Si 0.2541 0.3302 'International Tables Vol C Tables 4.2.6.8 and 6.1.1.4'

loop_
_geom_angle_atom_site_label_1
_geom_angle_atom_site_label_2
_geom_angle_atom_site_label_3
_geom_angle
_geom_angle_site_symmetry_1
_geom_angle_site_symmetry_3
_geom_angle_publ_flag
O2 Si1 O1 102.08(8) . . ?
O2 Si1 C4 123.15(9) . . ?
O1 Si1 C4 102.84(8) . . ?
O2 Si1 C3 123.06(9) . . ?
O1 Si1 C3 106.26(8) . . ?
C4 Si1 C3 97.11(9) . . ?
C18 O1 C20 111.61(18) . . ?
C18 O1 Si1 128.65(13) . . ?
C20 O1 Si1 118.07(15) . . ?
C11 O3 C31 111.85(18) . . ?
C16 O4 C35 111.9(2) . . ?
C10 C1 C2 117.03(19) . . ?
C10 C1 C3 122.58(19) . . ?
C2 C1 C3 120.39(18) . . ?
C1 C2 C7 122.5(2) . . ?
C1 C2 H1 118.7 . . ?
C7 C2 H1 118.7 . . ?
C5 C3 C1 109.37(16) . . ?
C5 C3 C6 110.96(16) . . ?
C1 C3 C6 111.90(17) . . ?
C5 C3 Si1 114.07(14) . . ?
C1 C3 Si1 110.69(13) . . ?
C6 C3 Si1 99.61(13) . . ?
C58E C4 C43 106.5(7) . . ?
C58E C4 C9 105.0(6) . . ?
C43 C4 C9 113.23(17) . . ?
C43 C4 C58F 110.8(10) . . ?
C9 C4 C58F 109.0(8) . . ?
C58E C4 Si1 115.1(6) . . ?
C43 C4 Si1 116.12(14) . . ?
C9 C4 Si1 100.38(13) . . ?
C58F C4 Si1 106.6(9) . . ?
C8 C5 C14 117.6(2) . . ?
C8 C5 C3 122.03(18) . . ?
C14 C5 C3 120.3(2) . . ?
C9 C6 C3 110.65(16) . . ?
C9 C6 H2 109.5 . . ?
C3 C6 H2 109.5 . . ?
C9 C6 H3 109.5 . . ?
C3 C6 H3 109.5 . . ?
H2 C6 H3 108.1 . . ?
C2 C7 C11 117.3(2) . . ?
C2 C7 C15 120.3(2) . . ?
C11 C7 C15 122.3(2) . . ?
C5 C8 C12 122.7(2) . . ?
C5 C8 H4 118.7 . . ?
C12 C8 H4 118.7 . . ?
C6 C9 C4 108.95(17) . . ?
C6 C9 H5 109.9 . . ?
C4 C9 H5 109.9 . . ?
C6 C9 H6 109.9 . . ?
C4 C9 H6 109.9 . . ?
H5 C9 H6 108.3 . . ?
C1 C10 C13 123.2(2) . . ?
C1 C10 H7 118.4 . . ?
C13 C10 H7 118.4 . . ?
C13 C11 O3 119.7(2) . . ?
C13 C11 C7 121.6(2) . . ?
O3 C11 C7 118.7(2) . . ?
C8 C12 C16 117.3(2) . . ?
C8 C12 C17 119.4(2) . . ?
C16 C12 C17 123.2(2) . . ?
C11 C13 C10 117.0(2) . . ?
C11 C13 C21 125.9(2) . . ?
C10 C13 C21 117.0(2) . . ?
C5 C14 C19 122.6(3) . . ?
C5 C14 H8 118.7 . . ?
C19 C14 H8 118.7 . . ?
C22 C15 C29 108.0(2) . . ?
C22 C15 C23 107.0(2) . . ?
C29 C15 C23 109.3(2) . . ?
C22 C15 C7 111.1(2) . . ?
C29 C15 C7 112.8(2) . . ?
C23 C15 C7 108.5(2) . . ?
C12 C16 C19 122.0(2) . . ?
C12 C16 O4 118.1(3) . . ?
C19 C16 O4 120.0(2) . . ?
C30 C17 C25 107.4(3) . . ?
C30 C17 C33 108.3(3) . . ?
C25 C17 C33 108.8(3) . . ?
C30 C17 C12 111.4(2) . . ?
C25 C17 C12 109.8(2) . . ?
C33 C17 C12 111.0(3) . . ?
O1 C18 C28 109.6(2) . . ?
O1 C18 H9 109.7 . . ?
C28 C18 H9 109.7 . . ?
O1 C18 H10 109.7 . . ?
C28 C18 H10 109.7 . . ?
H9 C18 H10 108.2 . . ?
C14 C19 C16 117.0(2) . . ?
C14 C19 C26 116.4(3) . . ?
C16 C19 C26 126.5(2) . . ?
O1 C20 C24 109.8(2) . . ?
O1 C20 H11 109.7 . . ?
C24 C20 H11 109.7 . . ?
O1 C20 H12 109.7 . . ?
C24 C20 H12 109.7 . . ?
H11 C20 H12 108.2 . . ?
C41B C21 C13 116.1(4) . . ?
C37A C21 C13 119.8(3) . . ?
C37A C21 C40A 110.2(3) . . ?
C13 C21 C40A 108.1(3) . . ?
C41B C21 C42B 112.2(7) . . ?
C13 C21 C42B 111.8(5) . . ?
C37A C21 C38A 105.4(3) . . ?
C13 C21 C38A 107.1(2) . . ?
C40A C21 C38A 105.3(4) . . ?
C41B C21 C40B 110.8(6) . . ?
C13 C21 C40B 101.3(4) . . ?
C42B C21 C40B 103.4(6) . . ?
C15 C22 H13 109.5 . . ?
C15 C22 H14 109.5 . . ?
H13 C22 H14 109.5 . . ?
C15 C22 H15 109.5 . . ?
H13 C22 H15 109.5 . . ?
H14 C22 H15 109.5 . . ?
C15 C23 H16 109.5 . . ?
C15 C23 H17 109.5 . . ?
H16 C23 H17 109.5 . . ?
C15 C23 H18 109.5 . . ?
H16 C23 H18 109.5 . . ?
H17 C23 H18 109.5 . . ?
C20 C24 C27 112.4(2) . . ?
C20 C24 H19 109.1 . . ?
C27 C24 H19 109.1 . . ?
C20 C24 H20 109.1 . . ?
C27 C24 H20 109.1 . . ?
H19 C24 H20 107.9 . . ?
C17 C25 H21 109.5 . . ?
C17 C25 H22 109.5 . . ?
H21 C25 H22 109.5 . . ?
C17 C25 H23 109.5 . . ?
H21 C25 H23 109.5 . . ?
H22 C25 H23 109.5 . . ?
C39 C26 C34 111.0(3) . . ?
C39 C26 C19 117.8(4) . . ?
C34 C26 C19 110.5(3) . . ?
C39 C26 C36 104.0(4) . . ?
C34 C26 C36 105.6(4) . . ?
C19 C26 C36 107.0(2) . . ?
C28 C27 C24 109.4(2) . . ?
C28 C27 C32 111.9(3) . . ?
C24 C27 C32 111.4(3) . . ?
C28 C27 H24 108.0 . . ?
C24 C27 H24 108.0 . . ?
C32 C27 H24 108.0 . . ?
C18 C28 C27 111.8(2) . . ?
C18 C28 H25 109.3 . . ?
C27 C28 H25 109.3 . . ?
C18 C28 H26 109.3 . . ?
C27 C28 H26 109.3 . . ?
H25 C28 H26 107.9 . . ?
C15 C29 H27 109.5 . . ?
C15 C29 H28 109.5 . . ?
H27 C29 H28 109.5 . . ?
C15 C29 H29 109.5 . . ?
H27 C29 H29 109.5 . . ?
H28 C29 H29 109.5 . . ?
C17 C30 H30 109.5 . . ?
C17 C30 H31 109.5 . . ?
H30 C30 H31 109.5 . . ?
C17 C30 H32 109.5 . . ?
H30 C30 H32 109.5 . . ?
H31 C30 H32 109.5 . . ?
O3 C31 H33 109.5 . . ?
O3 C31 H34 109.5 . . ?
H33 C31 H34 109.5 . . ?
O3 C31 H35 109.5 . . ?
H33 C31 H35 109.5 . . ?
H34 C31 H35 109.5 . . ?
C27 C32 H36 109.5 . . ?
C27 C32 H37 109.5 . . ?
H36 C32 H37 109.5 . . ?
C27 C32 H38 109.5 . . ?
H36 C32 H38 109.5 . . ?
H37 C32 H38 109.5 . . ?
C17 C33 H39 109.5 . . ?
C17 C33 H40 109.5 . . ?
H39 C33 H40 109.5 . . ?
C17 C33 H41 109.5 . . ?
H39 C33 H41 109.5 . . ?
H40 C33 H41 109.5 . . ?
C26 C34 H42 109.5 . . ?
C26 C34 H43 109.5 . . ?
H42 C34 H43 109.5 . . ?
C26 C34 H44 109.5 . . ?
H42 C34 H44 109.5 . . ?
H43 C34 H44 109.5 . . ?
O4 C35 H45 109.5 . . ?
O4 C35 H46 109.5 . . ?
H45 C35 H46 109.5 . . ?
O4 C35 H47 109.5 . . ?
H45 C35 H47 109.5 . . ?
H46 C35 H47 109.5 . . ?
C26 C36 H48 109.5 . . ?
C26 C36 H49 109.5 . . ?
H48 C36 H49 109.5 . . ?
C26 C36 H50 109.5 . . ?
H48 C36 H50 109.5 . . ?
H49 C36 H50 109.5 . . ?
C21 C37A H51 109.5 . . ?
C21 C37A H52 109.5 . . ?
H51 C37A H52 109.5 . . ?
C21 C37A H53 109.5 . . ?
H51 C37A H53 109.5 . . ?
H52 C37A H53 109.5 . . ?
C21 C38A H54 109.5 . . ?
C21 C38A H55 109.5 . . ?
H54 C38A H55 109.5 . . ?
C21 C38A H56 109.5 . . ?
H54 C38A H56 109.5 . . ?
H55 C38A H56 109.5 . . ?
C26 C39 H57 109.5 . . ?
C26 C39 H58 109.5 . . ?
H57 C39 H58 109.5 . . ?
C26 C39 H59 109.5 . . ?
H57 C39 H59 109.5 . . ?
H58 C39 H59 109.5 . . ?
C21 C40A H60 109.5 . . ?
C21 C40A H61 109.5 . . ?
H60 C40A H61 109.5 . . ?
C21 C40A H62 109.5 . . ?
H60 C40A H62 109.5 . . ?
H61 C40A H62 109.5 . . ?
C21 C40B H63 109.5 . . ?
C21 C40B H64 109.5 . . ?
H63 C40B H64 109.5 . . ?
C21 C40B H65 109.5 . . ?
H63 C40B H65 109.5 . . ?
H64 C40B H65 109.5 . . ?
C21 C41B H66 109.5 . . ?
C21 C41B H67 109.5 . . ?
H66 C41B H67 109.5 . . ?
C21 C41B H68 109.5 . . ?
H66 C41B H68 109.5 . . ?
H67 C41B H68 109.5 . . ?
C21 C42B H69 109.5 . . ?
C21 C42B H70 109.5 . . ?
H69 C42B H70 109.5 . . ?
C21 C42B H71 109.5 . . ?
H69 C42B H71 109.5 . . ?
H70 C42B H71 109.5 . . ?
C44 C43 C48 118.0(2) . . ?
C44 C43 C4 121.5(2) . . ?
C48 C43 C4 120.29(19) . . ?
C43 C44 C45 123.1(2) . . ?
C43 C44 H72 118.5 . . ?
C45 C44 H72 118.5 . . ?
C44 C45 C46 116.4(3) . . ?
C44 C45 C49 116.9(3) . . ?
C46 C45 C49 126.6(3) . . ?
O5 C46 C45 118.1(3) . . ?
O5 C46 C47 119.7(3) . . ?
C45 C46 C47 122.1(2) . . ?
C48 C47 C46 117.6(2) . . ?
C48 C47 C54 119.4(2) . . ?
C46 C47 C54 123.0(2) . . ?
C47 C48 C43 121.9(2) . . ?
C47 C48 H73 119.1 . . ?
C43 C48 H73 119.1 . . ?
C50D C49 C45 116.9(7) . . ?
C51C C49 C45 113.6(4) . . ?
C51C C49 C50C 109.8(5) . . ?
C45 C49 C50C 114.4(4) . . ?
C51C C49 C52C 108.8(4) . . ?
C45 C49 C52C 105.3(3) . . ?
C50C C49 C52C 104.2(6) . . ?
C50D C49 C52D 114.9(10) . . ?
C45 C49 C52D 111.1(5) . . ?
C50D C49 C51D 114.0(11) . . ?
C45 C49 C51D 105.6(6) . . ?
C52D C49 C51D 91.3(9) . . ?
C49 C50C H74 109.5 . . ?
C49 C50C H75 109.5 . . ?
H74 C50C H75 109.5 . . ?
C49 C50C H76 109.5 . . ?
H74 C50C H76 109.5 . . ?
H75 C50C H76 109.5 . . ?
C49 C51C H77 109.5 . . ?
C49 C51C H78 109.5 . . ?
H77 C51C H78 109.5 . . ?
C49 C51C H79 109.5 . . ?
H77 C51C H79 109.5 . . ?
H78 C51C H79 109.5 . . ?
C49 C52C H80 109.5 . . ?
C49 C52C H81 109.5 . . ?
H80 C52C H81 109.5 . . ?
C49 C52C H82 109.5 . . ?
H80 C52C H82 109.5 . . ?
H81 C52C H82 109.5 . . ?
C49 C50D H83 109.5 . . ?
C49 C50D H84 109.5 . . ?
H83 C50D H84 109.5 . . ?
C49 C50D H85 109.5 . . ?
H83 C50D H85 109.5 . . ?
H84 C50D H85 109.5 . . ?
C49 C51D H86 109.5 . . ?
C49 C51D H87 109.5 . . ?
H86 C51D H87 109.5 . . ?
C49 C51D H88 109.5 . . ?
H86 C51D H88 109.5 . . ?
H87 C51D H88 109.5 . . ?
C49 C52D H89 109.5 . . ?
C49 C52D H90 109.5 . . ?
H89 C52D H90 109.5 . . ?
C49 C52D H91 109.5 . . ?
H89 C52D H91 109.5 . . ?
H90 C52D H91 109.5 . . ?
C46 O5 C53 111.0(3) . . ?
O5 C53 H92 109.5 . . ?
O5 C53 H93 109.5 . . ?
H92 C53 H93 109.5 . . ?
O5 C53 H94 109.5 . . ?
H92 C53 H94 109.5 . . ?
H93 C53 H94 109.5 . . ?
C57 C54 C55 108.3(3) . . ?
C57 C54 C56 106.5(4) . . ?
C55 C54 C56 108.3(3) . . ?
C57 C54 C47 111.6(2) . . ?
C55 C54 C47 111.0(3) . . ?
C56 C54 C47 110.9(2) . . ?
C54 C55 H95 109.5 . . ?
C54 C55 H96 109.5 . . ?
H95 C55 H96 109.5 . . ?
C54 C55 H97 109.5 . . ?
H95 C55 H97 109.5 . . ?
H96 C55 H97 109.5 . . ?
C54 C56 H98 109.5 . . ?
C54 C56 H99 109.5 . . ?
H98 C56 H99 109.5 . . ?
C54 C56 H100 109.5 . . ?
H98 C56 H100 109.5 . . ?
H99 C56 H100 109.5 . . ?
C54 C57 H101 109.5 . . ?
C54 C57 H102 109.5 . . ?
H101 C57 H102 109.5 . . ?
C54 C57 H103 109.5 . . ?
H101 C57 H103 109.5 . . ?
H102 C57 H103 109.5 . . ?
C63E C58E C59E 115.7(12) . . ?
C63E C58E C4 120.9(10) . . ?
C59E C58E C4 123.2(13) . . ?
C60E C59E C58E 123.1(10) . . ?
C60E C59E H104 118.4 . . ?
C58E C59E H104 118.4 . . ?
C59E C60E C61E 117.1(7) . . ?
C59E C60E C64E 118.8(8) . . ?
C61E C60E C64E 123.9(7) . . ?
C62E C61E O6E 120.9(6) . . ?
C62E C61E C60E 122.5(6) . . ?
O6E C61E C60E 116.6(7) . . ?
C61E C62E C63E 116.9(6) . . ?
C61E C62E C69E 125.4(5) . . ?
C63E C62E C69E 117.8(6) . . ?
C58E C63E C62E 124.5(8) . . ?
C58E C63E H105 117.7 . . ?
C62E C63E H105 117.7 . . ?
C65E C64E C67E 106.6(6) . . ?
C65E C64E C60E 112.0(6) . . ?
C67E C64E C60E 112.8(6) . . ?
C65E C64E C66E 107.4(6) . . ?
C67E C64E C66E 108.2(6) . . ?
C60E C64E C66E 109.6(6) . . ?
C64E C65E H106 109.5 . . ?
C64E C65E H107 109.5 . . ?
H106 C65E H107 109.5 . . ?
C64E C65E H108 109.5 . . ?
H106 C65E H108 109.5 . . ?
H107 C65E H108 109.5 . . ?
C64E C66E H109 109.5 . . ?
C64E C66E H110 109.5 . . ?
H109 C66E H110 109.5 . . ?
C64E C66E H111 109.5 . . ?
H109 C66E H111 109.5 . . ?
H110 C66E H111 109.5 . . ?
C64E C67E H112 109.5 . . ?
C64E C67E H113 109.5 . . ?
H112 C67E H113 109.5 . . ?
C64E C67E H114 109.5 . . ?
H112 C67E H114 109.5 . . ?
H113 C67E H114 109.5 . . ?
C61E O6E C68E 114.4(5) . . ?
O6E C68E H115 109.5 . . ?
O6E C68E H116 109.5 . . ?
H115 C68E H116 109.5 . . ?
O6E C68E H117 109.5 . . ?
H115 C68E H117 109.5 . . ?
H116 C68E H117 109.5 . . ?
C71E C69E C72E 109.1(6) . . ?
C71E C69E C62E 110.3(5) . . ?
C72E C69E C62E 109.8(4) . . ?
C71E C69E C70E 110.4(5) . . ?
C72E C69E C70E 104.2(7) . . ?
C62E C69E C70E 112.8(6) . . ?
C69E C70E H118 109.5 . . ?
C69E C70E H119 109.5 . . ?
H118 C70E H119 109.5 . . ?
C69E C70E H120 109.5 . . ?
H118 C70E H120 109.5 . . ?
H119 C70E H120 109.5 . . ?
C69E C71E H121 109.5 . . ?
C69E C71E H122 109.5 . . ?
H121 C71E H122 109.5 . . ?
C69E C71E H123 109.5 . . ?
H121 C71E H123 109.5 . . ?
H122 C71E H123 109.5 . . ?
C69E C72E H124 109.5 . . ?
C69E C72E H125 109.5 . . ?
H124 C72E H125 109.5 . . ?
C69E C72E H126 109.5 . . ?
H124 C72E H126 109.5 . . ?
H125 C72E H126 109.5 . . ?
C59F C58F C63F 121.6(19) . . ?
C59F C58F C4 120.8(18) . . ?
C63F C58F C4 117.4(17) . . ?
C58F C59F C60F 120.2(15) . . ?
C58F C59F H127 119.9 . . ?
C60F C59F H127 119.9 . . ?
C61F C60F C59F 116.4(12) . . ?
C61F C60F C64F 122.1(11) . . ?
C59F C60F C64F 121.4(11) . . ?
O6F C61F C62F 120.3(11) . . ?
O6F C61F C60F 116.2(10) . . ?
C62F C61F C60F 123.4(10) . . ?
C63F C62F C61F 115.9(11) . . ?
C63F C62F C69F 116.2(12) . . ?
C61F C62F C69F 127.8(10) . . ?
C58F C63F C62F 122.1(15) . . ?
C58F C63F H128 118.9 . . ?
C62F C63F H128 118.9 . . ?
C66F C64F C60F 112.4(9) . . ?
C66F C64F C67F 113.8(9) . . ?
C60F C64F C67F 110.9(10) . . ?
C66F C64F C65F 106.4(10) . . ?
C60F C64F C65F 109.3(8) . . ?
C67F C64F C65F 103.4(8) . . ?
C64F C65F H129 109.5 . . ?
C64F C65F H130 109.5 . . ?
H129 C65F H130 109.5 . . ?
C64F C65F H131 109.5 . . ?
H129 C65F H131 109.5 . . ?
H130 C65F H131 109.5 . . ?
C64F C66F H132 109.5 . . ?
C64F C66F H133 109.5 . . ?
H132 C66F H133 109.5 . . ?
C64F C66F H134 109.5 . . ?
H132 C66F H134 109.5 . . ?
H133 C66F H134 109.5 . . ?
C64F C67F H135 109.5 . . ?
C64F C67F H136 109.5 . . ?
H135 C67F H136 109.5 . . ?
C64F C67F H137 109.5 . . ?
H135 C67F H137 109.5 . . ?
H136 C67F H137 109.5 . . ?
C61F O6F C68F 109.9(9) . . ?
O6F C68F H138 109.5 . . ?
O6F C68F H139 109.5 . . ?
H138 C68F H139 109.5 . . ?
O6F C68F H140 109.5 . . ?
H138 C68F H140 109.5 . . ?
H139 C68F H140 109.5 . . ?
C70F C69F C62F 110.3(10) . . ?
C70F C69F C71F 110.8(11) . . ?
C62F C69F C71F 113.7(10) . . ?
C70F C69F C72F 107.9(11) . . ?
C62F C69F C72F 110.5(9) . . ?
C71F C69F C72F 103.3(11) . . ?
C69F C70F H141 109.5 . . ?
C69F C70F H142 109.5 . . ?
H141 C70F H142 109.5 . . ?
C69F C70F H143 109.5 . . ?
H141 C70F H143 109.5 . . ?
H142 C70F H143 109.5 . . ?
C69F C71F H144 109.5 . . ?
C69F C71F H145 109.5 . . ?
H144 C71F H145 109.5 . . ?
C69F C71F H146 109.5 . . ?
H144 C71F H146 109.5 . . ?
H145 C71F H146 109.5 . . ?
C69F C72F H147 109.5 . . ?
C69F C72F H148 109.5 . . ?
H147 C72F H148 109.5 . . ?
C69F C72F H149 109.5 . . ?
H147 C72F H149 109.5 . . ?
H148 C72F H149 109.5 . . ?
C78 C73 C74 122.4(4) . . ?
C78 C73 H150 118.8 . . ?
C74 C73 H150 118.8 . . ?
C75 C74 C73 118.2(5) . . ?
C75 C74 H151 120.9 . . ?
C73 C74 H151 120.9 . . ?
C76 C75 C74 121.0(4) . . ?
C76 C75 H152 119.5 . . ?
C74 C75 H152 119.5 . . ?
C75 C76 C77 121.0(4) . . ?
C75 C76 H153 119.5 . . ?
C77 C76 H153 119.5 . . ?
C76 C77 C78 118.8(4) . . ?
C76 C77 H154 120.6 . . ?
C78 C77 H154 120.6 . . ?
C73 C78 C77 118.5(4) . . ?
C73 C78 H155 120.7 . . ?
C77 C78 H155 120.7 . . ?
C81 C79 C80 120.6(3) 2_657 . ?
C81 C79 H156 119.7 2_657 . ?
C80 C79 H156 119.7 . . ?
C81 C80 C79 119.1(3) . . ?
C81 C80 H157 120.5 . . ?
C79 C80 H157 120.5 . . ?
C79 C81 C80 120.4(3) 2_657 . ?
C79 C81 H158 119.8 2_657 . ?
C80 C81 H158 119.8 . . ?
C84 C82 C83 119.6(6) 2_667 . ?
C84 C82 H159 120.2 2_667 . ?
C83 C82 H159 120.2 . . ?
C84 C83 C82 118.3(6) . . ?
C84 C83 H160 120.8 . . ?
C82 C83 H160 120.8 . . ?
C82 C84 C83 122.1(6) 2_667 . ?
C82 C84 H161 119.0 2_667 . ?
C83 C84 H161 119.0 . . ?

loop_
_geom_bond_atom_site_label_1
_geom_bond_atom_site_label_2
_geom_bond_distance
_geom_bond_site_symmetry_2
_geom_bond_publ_flag
Si1 O2 1.5371(16) . ?
Si1 O1 1.8519(15) . ?
Si1 C4 1.926(2) . ?
Si1 C3 1.957(2) . ?
O1 C18 1.470(3) . ?
O1 C20 1.479(3) . ?
O3 C11 1.395(3) . ?
O3 C31 1.435(3) . ?
O4 C16 1.401(3) . ?
O4 C35 1.443(5) . ?
C1 C10 1.385(3) . ?
C1 C2 1.393(3) . ?
C1 C3 1.542(3) . ?
C2 C7 1.399(3) . ?
C2 H1 0.9500 . ?
C3 C5 1.532(3) . ?
C3 C6 1.550(3) . ?
C4 C58E 1.492(17) . ?
C4 C43 1.515(3) . ?
C4 C9 1.556(3) . ?
C4 C58F 1.63(2) . ?
C5 C8 1.384(3) . ?
C5 C14 1.388(3) . ?
C6 C9 1.523(3) . ?
C6 H2 0.9900 . ?
C6 H3 0.9900 . ?
C7 C11 1.408(3) . ?
C7 C15 1.547(3) . ?
C8 C12 1.396(3) . ?
C8 H4 0.9500 . ?
C9 H5 0.9900 . ?
C9 H6 0.9900 . ?
C10 C13 1.402(3) . ?
C10 H7 0.9500 . ?
C11 C13 1.391(4) . ?
C12 C16 1.400(4) . ?
C12 C17 1.540(4) . ?
C13 C21 1.550(3) . ?
C14 C19 1.398(3) . ?
C14 H8 0.9500 . ?
C15 C22 1.530(4) . ?
C15 C29 1.532(4) . ?
C15 C23 1.541(4) . ?
C16 C19 1.400(5) . ?
C17 C30 1.509(4) . ?
C17 C25 1.536(4) . ?
C17 C33 1.540(4) . ?
C18 C28 1.509(3) . ?
C18 H9 0.9900 . ?
C18 H10 0.9900 . ?
C19 C26 1.549(4) . ?
C20 C24 1.498(4) . ?
C20 H11 0.9900 . ?
C20 H12 0.9900 . ?
C21 C41B 1.379(11) . ?
C21 C37A 1.478(5) . ?
C21 C40A 1.571(6) . ?
C21 C42B 1.587(11) . ?
C21 C38A 1.597(6) . ?
C21 C40B 1.603(10) . ?
C22 H13 0.9800 . ?
C22 H14 0.9800 . ?
C22 H15 0.9800 . ?
C23 H16 0.9800 . ?
C23 H17 0.9800 . ?
C23 H18 0.9800 . ?
C24 C27 1.523(5) . ?
C24 H19 0.9900 . ?
C24 H20 0.9900 . ?
C25 H21 0.9800 . ?
C25 H22 0.9800 . ?
C25 H23 0.9800 . ?
C26 C39 1.508(5) . ?
C26 C34 1.522(5) . ?
C26 C36 1.581(7) . ?
C27 C28 1.520(5) . ?
C27 C32 1.524(4) . ?
C27 H24 1.0000 . ?
C28 H25 0.9900 . ?
C28 H26 0.9900 . ?
C29 H27 0.9800 . ?
C29 H28 0.9800 . ?
C29 H29 0.9800 . ?
C30 H30 0.9800 . ?
C30 H31 0.9800 . ?
C30 H32 0.9800 . ?
C31 H33 0.9800 . ?
C31 H34 0.9800 . ?
C31 H35 0.9800 . ?
C32 H36 0.9800 . ?
C32 H37 0.9800 . ?
C32 H38 0.9800 . ?
C33 H39 0.9800 . ?
C33 H40 0.9800 . ?
C33 H41 0.9800 . ?
C34 H42 0.9800 . ?
C34 H43 0.9800 . ?
C34 H44 0.9800 . ?
C35 H45 0.9800 . ?
C35 H46 0.9800 . ?
C35 H47 0.9800 . ?
C36 H48 0.9800 . ?
C36 H49 0.9800 . ?
C36 H50 0.9800 . ?
C37A H51 0.9800 . ?
C37A H52 0.9800 . ?
C37A H53 0.9800 . ?
C38A H54 0.9800 . ?
C38A H55 0.9800 . ?
C38A H56 0.9800 . ?
C39 H57 0.9800 . ?
C39 H58 0.9800 . ?
C39 H59 0.9800 . ?
C40A H60 0.9800 . ?
C40A H61 0.9800 . ?
C40A H62 0.9800 . ?
C40B H63 0.9800 . ?
C40B H64 0.9800 . ?
C40B H65 0.9800 . ?
C41B H66 0.9800 . ?
C41B H67 0.9800 . ?
C41B H68 0.9800 . ?
C42B H69 0.9800 . ?
C42B H70 0.9800 . ?
C42B H71 0.9800 . ?
C43 C44 1.382(3) . ?
C43 C48 1.391(3) . ?
C44 C45 1.397(4) . ?
C44 H72 0.9500 . ?
C45 C46 1.399(4) . ?
C45 C49 1.541(4) . ?
C46 O5 1.384(3) . ?
C46 C47 1.405(4) . ?
C47 C48 1.389(3) . ?
C47 C54 1.548(4) . ?
C48 H73 0.9500 . ?
C49 C50D 1.352(14) . ?
C49 C51C 1.456(7) . ?
C49 C50C 1.579(8) . ?
C49 C52C 1.628(9) . ?
C49 C52D 1.642(16) . ?
C49 C51D 1.761(19) . ?
C50C H74 0.9800 . ?
C50C H75 0.9800 . ?
C50C H76 0.9800 . ?
C51C H77 0.9800 . ?
C51C H78 0.9800 . ?
C51C H79 0.9800 . ?
C52C H80 0.9800 . ?
C52C H81 0.9800 . ?
C52C H82 0.9800 . ?
C50D H83 0.9800 . ?
C50D H84 0.9800 . ?
C50D H85 0.9800 . ?
C51D H86 0.9800 . ?
C51D H87 0.9800 . ?
C51D H88 0.9800 . ?
C52D H89 0.9800 . ?
C52D H90 0.9800 . ?
C52D H91 0.9800 . ?
O5 C53 1.452(7) . ?
C53 H92 0.9800 . ?
C53 H93 0.9800 . ?
C53 H94 0.9800 . ?
C54 C57 1.512(5) . ?
C54 C55 1.523(5) . ?
C54 C56 1.534(5) . ?
C55 H95 0.9800 . ?
C55 H96 0.9800 . ?
C55 H97 0.9800 . ?
C56 H98 0.9800 . ?
C56 H99 0.9800 . ?
C56 H100 0.9800 . ?
C57 H101 0.9800 . ?
C57 H102 0.9800 . ?
C57 H103 0.9800 . ?
C58E C63E 1.394(19) . ?
C58E C59E 1.412(19) . ?
C59E C60E 1.389(15) . ?
C59E H104 0.9500 . ?
C60E C61E 1.424(9) . ?
C60E C64E 1.539(9) . ?
C61E C62E 1.375(9) . ?
C61E O6E 1.399(8) . ?
C62E C63E 1.399(11) . ?
C62E C69E 1.543(9) . ?
C63E H105 0.9500 . ?
C64E C65E 1.531(11) . ?
C64E C67E 1.533(9) . ?
C64E C66E 1.541(9) . ?
C65E H106 0.9800 . ?
C65E H107 0.9800 . ?
C65E H108 0.9800 . ?
C66E H109 0.9800 . ?
C66E H110 0.9800 . ?
C66E H111 0.9800 . ?
C67E H112 0.9800 . ?
C67E H113 0.9800 . ?
C67E H114 0.9800 . ?
O6E C68E 1.428(8) . ?
C68E H115 0.9800 . ?
C68E H116 0.9800 . ?
C68E H117 0.9800 . ?
C69E C71E 1.498(9) . ?
C69E C72E 1.519(10) . ?
C69E C70E 1.557(9) . ?
C70E H118 0.9800 . ?
C70E H119 0.9800 . ?
C70E H120 0.9800 . ?
C71E H121 0.9800 . ?
C71E H122 0.9800 . ?
C71E H123 0.9800 . ?
C72E H124 0.9800 . ?
C72E H125 0.9800 . ?
C72E H126 0.9800 . ?
C58F C59F 1.35(3) . ?
C58F C63F 1.37(3) . ?
C59F C60F 1.42(2) . ?
C59F H127 0.9500 . ?
C60F C61F 1.413(13) . ?
C60F C64F 1.525(15) . ?
C61F O6F 1.386(15) . ?
C61F C62F 1.395(14) . ?
C62F C63F 1.39(2) . ?
C62F C69F 1.535(14) . ?
C63F H128 0.9500 . ?
C64F C66F 1.480(15) . ?
C64F C67F 1.538(16) . ?
C64F C65F 1.577(13) . ?
C65F H129 0.9800 . ?
C65F H130 0.9800 . ?
C65F H131 0.9800 . ?
C66F H132 0.9800 . ?
C66F H133 0.9800 . ?
C66F H134 0.9800 . ?
C67F H135 0.9800 . ?
C67F H136 0.9800 . ?
C67F H137 0.9800 . ?
O6F C68F 1.425(17) . ?
C68F H138 0.9800 . ?
C68F H139 0.9800 . ?
C68F H140 0.9800 . ?
C69F C70F 1.500(17) . ?
C69F C71F 1.540(17) . ?
C69F C72F 1.575(18) . ?
C70F H141 0.9800 . ?
C70F H142 0.9800 . ?
C70F H143 0.9800 . ?
C71F H144 0.9800 . ?
C71F H145 0.9800 . ?
C71F H146 0.9800 . ?
C72F H147 0.9800 . ?
C72F H148 0.9800 . ?
C72F H149 0.9800 . ?
C73 C78 1.359(6) . ?
C73 C74 1.379(5) . ?
C73 H150 0.9500 . ?
C74 C75 1.360(7) . ?
C74 H151 0.9500 . ?
C75 C76 1.350(8) . ?
C75 H152 0.9500 . ?
C76 C77 1.384(7) . ?
C76 H153 0.9500 . ?
C77 C78 1.392(6) . ?
C77 H154 0.9500 . ?
C78 H155 0.9500 . ?
C79 C81 1.356(5) 2_657 ?
C79 C80 1.371(4) . ?
C79 H156 0.9500 . ?
C80 C81 1.358(4) . ?
C80 H157 0.9500 . ?
C81 C79 1.356(5) 2_657 ?
C81 H158 0.9500 . ?
C82 C84 1.348(8) 2_667 ?
C82 C83 1.400(8) . ?
C82 H159 0.9500 . ?
C83 C84 1.399(8) . ?
C83 H160 0.9500 . ?
C84 C82 1.348(8) 2_667 ?
C84 H161 0.9500 . ?

loop_
_geom_torsion_atom_site_label_1
_geom_torsion_atom_site_label_2
_geom_torsion_atom_site_label_3
_geom_torsion_atom_site_label_4
_geom_torsion
_geom_torsion_site_symmetry_1
_geom_torsion_site_symmetry_2
_geom_torsion_site_symmetry_3
_geom_torsion_site_symmetry_4
_geom_torsion_publ_flag
O2 Si1 O1 C18 -172.10(17) . . . . ?
C4 Si1 O1 C18 -43.61(18) . . . . ?
C3 Si1 O1 C18 57.85(18) . . . . ?
O2 Si1 O1 C20 23.99(16) . . . . ?
C4 Si1 O1 C20 152.47(15) . . . . ?
C3 Si1 O1 C20 -106.07(16) . . . . ?
C10 C1 C2 C7 6.8(3) . . . . ?
C3 C1 C2 C7 -173.40(17) . . . . ?
C10 C1 C3 C5 125.1(2) . . . . ?
C2 C1 C3 C5 -54.6(2) . . . . ?
C10 C1 C3 C6 1.7(3) . . . . ?
C2 C1 C3 C6 -178.01(17) . . . . ?
C10 C1 C3 Si1 -108.40(18) . . . . ?
C2 C1 C3 Si1 71.9(2) . . . . ?
C1 C3 C5 C8 87.3(2) . . . . ?
C6 C3 C5 C8 -148.8(2) . . . . ?
Si1 C3 C5 C8 -37.3(2) . . . . ?
C1 C3 C5 C14 -93.3(2) . . . . ?
C6 C3 C5 C14 30.6(3) . . . . ?
Si1 C3 C5 C14 142.14(18) . . . . ?
C5 C3 C6 C9 157.94(17) . . . . ?
C1 C3 C6 C9 -79.6(2) . . . . ?
Si1 C3 C6 C9 37.42(18) . . . . ?
C1 C2 C7 C11 1.8(3) . . . . ?
C1 C2 C7 C15 -174.88(19) . . . . ?
C14 C5 C8 C12 5.6(3) . . . . ?
C3 C5 C8 C12 -174.92(19) . . . . ?
C3 C6 C9 C4 -55.4(2) . . . . ?
C58E C4 C9 C6 -79.6(7) . . . . ?
C43 C4 C9 C6 164.63(17) . . . . ?
C58F C4 C9 C6 -71.6(10) . . . . ?
Si1 C4 C9 C6 40.19(18) . . . . ?
C2 C1 C10 C13 -6.6(3) . . . . ?
C3 C1 C10 C13 173.67(18) . . . . ?
C31 O3 C11 C13 79.9(3) . . . . ?
C31 O3 C11 C7 -100.3(3) . . . . ?
C2 C7 C11 C13 -11.4(3) . . . . ?
C15 C7 C11 C13 165.2(2) . . . . ?
C2 C7 C11 O3 168.81(18) . . . . ?
C15 C7 C11 O3 -14.6(3) . . . . ?
C5 C8 C12 C16 -0.4(3) . . . . ?
C5 C8 C12 C17 -176.7(2) . . . . ?
O3 C11 C13 C10 -168.55(19) . . . . ?
C7 C11 C13 C10 11.7(3) . . . . ?
O3 C11 C13 C21 14.3(3) . . . . ?
C7 C11 C13 C21 -165.5(2) . . . . ?
C1 C10 C13 C11 -2.4(3) . . . . ?
C1 C10 C13 C21 175.0(2) . . . . ?
C8 C5 C14 C19 -3.2(3) . . . . ?
C3 C5 C14 C19 177.3(2) . . . . ?
C2 C7 C15 C22 5.5(3) . . . . ?
C11 C7 C15 C22 -171.0(2) . . . . ?
C2 C7 C15 C29 -115.9(2) . . . . ?
C11 C7 C15 C29 67.6(3) . . . . ?
C2 C7 C15 C23 122.8(2) . . . . ?
C11 C7 C15 C23 -53.7(3) . . . . ?
C8 C12 C16 C19 -7.6(4) . . . . ?
C17 C12 C16 C19 168.6(2) . . . . ?
C8 C12 C16 O4 173.6(2) . . . . ?
C17 C12 C16 O4 -10.3(4) . . . . ?
C35 O4 C16 C12 -101.2(4) . . . . ?
C35 O4 C16 C19 80.0(4) . . . . ?
C8 C12 C17 C30 6.8(3) . . . . ?
C16 C12 C17 C30 -169.3(3) . . . . ?
C8 C12 C17 C25 125.6(2) . . . . ?
C16 C12 C17 C25 -50.5(3) . . . . ?
C8 C12 C17 C33 -114.1(3) . . . . ?
C16 C12 C17 C33 69.8(3) . . . . ?
C20 O1 C18 C28 -60.3(2) . . . . ?
Si1 O1 C18 C28 134.92(18) . . . . ?
C5 C14 C19 C16 -4.2(4) . . . . ?
C5 C14 C19 C26 172.1(2) . . . . ?
C12 C16 C19 C14 9.8(4) . . . . ?
O4 C16 C19 C14 -171.4(2) . . . . ?
C12 C16 C19 C26 -166.1(3) . . . . ?
O4 C16 C19 C26 12.6(4) . . . . ?
C18 O1 C20 C24 59.8(3) . . . . ?
Si1 O1 C20 C24 -133.65(19) . . . . ?
C11 C13 C21 C41B 176.9(6) . . . . ?
C10 C13 C21 C41B -0.2(6) . . . . ?
C11 C13 C21 C37A 8.2(4) . . . . ?
C10 C13 C21 C37A -168.9(3) . . . . ?
C11 C13 C21 C40A -119.0(4) . . . . ?
C10 C13 C21 C40A 63.8(4) . . . . ?
C11 C13 C21 C42B -52.6(6) . . . . ?
C10 C13 C21 C42B 130.3(5) . . . . ?
C11 C13 C21 C38A 128.0(3) . . . . ?
C10 C13 C21 C38A -49.2(3) . . . . ?
C11 C13 C21 C40B 57.0(5) . . . . ?
C10 C13 C21 C40B -120.2(5) . . . . ?
O1 C20 C24 C27 -56.1(3) . . . . ?
C14 C19 C26 C39 -169.7(4) . . . . ?
C16 C19 C26 C39 6.2(5) . . . . ?
C14 C19 C26 C34 61.3(4) . . . . ?
C16 C19 C26 C34 -122.8(4) . . . . ?
C14 C19 C26 C36 -53.2(3) . . . . ?
C16 C19 C26 C36 122.8(3) . . . . ?
C20 C24 C27 C28 52.9(3) . . . . ?
C20 C24 C27 C32 177.1(3) . . . . ?
O1 C18 C28 C27 57.2(3) . . . . ?
C24 C27 C28 C18 -53.2(3) . . . . ?
C32 C27 C28 C18 -177.1(3) . . . . ?
C58E C4 C43 C44 -102.8(6) . . . . ?
C9 C4 C43 C44 12.1(3) . . . . ?
C58F C4 C43 C44 -110.8(8) . . . . ?
Si1 C4 C43 C44 127.5(2) . . . . ?
C58E C4 C43 C48 72.3(6) . . . . ?
C9 C4 C43 C48 -172.74(18) . . . . ?
C58F C4 C43 C48 64.4(8) . . . . ?
Si1 C4 C43 C48 -57.3(2) . . . . ?
C48 C43 C44 C45 -5.1(4) . . . . ?
C4 C43 C44 C45 170.2(2) . . . . ?
C43 C44 C45 C46 -2.2(4) . . . . ?
C43 C44 C45 C49 176.3(3) . . . . ?
C44 C45 C46 O5 -169.9(3) . . . . ?
C49 C45 C46 O5 11.7(5) . . . . ?
C44 C45 C46 C47 9.7(5) . . . . ?
C49 C45 C46 C47 -168.6(3) . . . . ?
O5 C46 C47 C48 170.1(3) . . . . ?
C45 C46 C47 C48 -9.6(4) . . . . ?
O5 C46 C47 C54 -10.2(4) . . . . ?
C45 C46 C47 C54 170.1(3) . . . . ?
C46 C47 C48 C43 1.8(4) . . . . ?
C54 C47 C48 C43 -178.0(2) . . . . ?
C44 C43 C48 C47 5.3(3) . . . . ?
C4 C43 C48 C47 -170.1(2) . . . . ?
C44 C45 C49 C50D -122.9(11) . . . . ?
C46 C45 C49 C50D 55.5(12) . . . . ?
C44 C45 C49 C51C 65.9(5) . . . . ?
C46 C45 C49 C51C -115.8(4) . . . . ?
C44 C45 C49 C50C -166.8(6) . . . . ?
C46 C45 C49 C50C 11.5(8) . . . . ?
C44 C45 C49 C52C -53.0(4) . . . . ?
C46 C45 C49 C52C 125.3(4) . . . . ?
C44 C45 C49 C52D 11.6(9) . . . . ?
C46 C45 C49 C52D -170.1(8) . . . . ?
C44 C45 C49 C51D 109.2(7) . . . . ?
C46 C45 C49 C51D -72.5(7) . . . . ?
C45 C46 O5 C53 83.0(5) . . . . ?
C47 C46 O5 C53 -96.7(4) . . . . ?
C48 C47 C54 C57 12.9(4) . . . . ?
C46 C47 C54 C57 -166.8(3) . . . . ?
C48 C47 C54 C55 133.9(3) . . . . ?
C46 C47 C54 C55 -45.8(4) . . . . ?
C48 C47 C54 C56 -105.7(3) . . . . ?
C46 C47 C54 C56 74.6(4) . . . . ?
C43 C4 C58E C63E 36.1(12) . . . . ?
C9 C4 C58E C63E -84.2(11) . . . . ?
Si1 C4 C58E C63E 166.4(8) . . . . ?
C43 C4 C58E C59E -149.1(10) . . . . ?
C9 C4 C58E C59E 90.6(11) . . . . ?
Si1 C4 C58E C59E -18.8(14) . . . . ?
C63E C58E C59E C60E -0.6(16) . . . . ?
C4 C58E C59E C60E -175.7(10) . . . . ?
C58E C59E C60E C61E -2.0(14) . . . . ?
C58E C59E C60E C64E 174.7(10) . . . . ?
C59E C60E C61E C62E 4.8(10) . . . . ?
C64E C60E C61E C62E -171.8(6) . . . . ?
C59E C60E C61E O6E -177.1(7) . . . . ?
C64E C60E C61E O6E 6.4(9) . . . . ?
O6E C61E C62E C63E 177.3(6) . . . . ?
C60E C61E C62E C63E -4.6(9) . . . . ?
O6E C61E C62E C69E -3.4(9) . . . . ?
C60E C61E C62E C69E 174.6(6) . . . . ?
C59E C58E C63E C62E 0.8(15) . . . . ?
C4 C58E C63E C62E 176.0(9) . . . . ?
C61E C62E C63E C58E 1.8(11) . . . . ?
C69E C62E C63E C58E -177.5(9) . . . . ?
C59E C60E C64E C65E -0.2(9) . . . . ?
C61E C60E C64E C65E 176.2(6) . . . . ?
C59E C60E C64E C67E 120.0(8) . . . . ?
C61E C60E C64E C67E -63.5(9) . . . . ?
C59E C60E C64E C66E -119.3(8) . . . . ?
C61E C60E C64E C66E 57.2(9) . . . . ?
C62E C61E O6E C68E -81.1(8) . . . . ?
C60E C61E O6E C68E 100.7(8) . . . . ?
C61E C62E C69E C71E 95.9(7) . . . . ?
C63E C62E C69E C71E -84.9(8) . . . . ?
C61E C62E C69E C72E -143.7(7) . . . . ?
C63E C62E C69E C72E 35.5(8) . . . . ?
C61E C62E C69E C70E -28.0(9) . . . . ?
C63E C62E C69E C70E 151.2(7) . . . . ?
C43 C4 C58F C59F -148.1(16) . . . . ?
C9 C4 C58F C59F 86.7(17) . . . . ?
Si1 C4 C58F C59F -21(2) . . . . ?
C43 C4 C58F C63F 37.0(18) . . . . ?
C9 C4 C58F C63F -88.2(17) . . . . ?
Si1 C4 C58F C63F 164.2(14) . . . . ?
C63F C58F C59F C60F 4(3) . . . . ?
C4 C58F C59F C60F -171.1(15) . . . . ?
C58F C59F C60F C61F -2(2) . . . . ?
C58F C59F C60F C64F -178.7(16) . . . . ?
C59F C60F C61F O6F 178.6(12) . . . . ?
C64F C60F C61F O6F -4.7(17) . . . . ?
C59F C60F C61F C62F -3.3(18) . . . . ?
C64F C60F C61F C62F 173.4(11) . . . . ?
O6F C61F C62F C63F -175.3(11) . . . . ?
C60F C61F C62F C63F 6.7(17) . . . . ?
O6F C61F C62F C69F 9.3(18) . . . . ?
C60F C61F C62F C69F -168.7(11) . . . . ?
C59F C58F C63F C62F 0(3) . . . . ?
C4 C58F C63F C62F 174.9(14) . . . . ?
C61F C62F C63F C58F -5(2) . . . . ?
C69F C62F C63F C58F 170.9(15) . . . . ?
C61F C60F C64F C66F 66.3(15) . . . . ?
C59F C60F C64F C66F -117.2(14) . . . . ?
C61F C60F C64F C67F -62.3(14) . . . . ?
C59F C60F C64F C67F 114.2(14) . . . . ?
C61F C60F C64F C65F -175.7(11) . . . . ?
C59F C60F C64F C65F 0.8(16) . . . . ?
C62F C61F O6F C68F 78.8(14) . . . . ?
C60F C61F O6F C68F -103.0(12) . . . . ?
C63F C62F C69F C70F 83.3(14) . . . . ?
C61F C62F C69F C70F -101.3(14) . . . . ?
C63F C62F C69F C71F -151.6(12) . . . . ?
C61F C62F C69F C71F 23.8(17) . . . . ?
C63F C62F C69F C72F -35.9(14) . . . . ?
C61F C62F C69F C72F 139.5(12) . . . . ?
C78 C73 C74 C75 -0.5(7) . . . . ?
C73 C74 C75 C76 -0.1(8) . . . . ?
C74 C75 C76 C77 0.4(9) . . . . ?
C75 C76 C77 C78 -0.1(8) . . . . ?
C74 C73 C78 C77 0.8(6) . . . . ?
C76 C77 C78 C73 -0.5(6) . . . . ?
C81 C79 C80 C81 -1.0(6) 2_657 . . . ?
C79 C80 C81 C79 1.0(6) . . . 2_657 ?
C84 C82 C83 C84 -1.8(6) 2_667 . . . ?
C82 C83 C84 C82 1.8(6) . . . 2_667 ?
